data_4341063
loop_
_publ_author_name
'Zhang, Shaowei'
'Shi, Wei'
'Li, Leilei'
'Duan, Eryue'
'Cheng, Peng'

_publ_section_title
;
 Lanthanide Coordination Polymers with &quot;fsy-type&quot; Topology Based
 on 4,4'-Azobenzoic Acid: Syntheses, Crystal Structures, and Magnetic
 Properties.
;
_journal_issue 19
_journal_name_full 'Inorganic chemistry'
_journal_page_first 10340
_journal_page_last 10346
_journal_paper_doi 10.1021/ic501395p
_journal_volume 53
_journal_year 2014
_chemical_formula_sum 'C54 H51 Eu2 N9 O15'
_chemical_formula_weight 1369.98
_chemical_name_systematic
; 
 ? 
;
_space_group_IT_number 14
_symmetry_cell_setting monoclinic
_symmetry_space_group_name_Hall '-P 2yn'
_symmetry_space_group_name_H-M 'P 1 21/n 1'
_atom_sites_solution_hydrogens geom
_atom_sites_solution_primary direct
_atom_sites_solution_secondary difmap
_audit_creation_method SHELXL-97
_cell_angle_alpha 90.00
_cell_angle_beta 95.213(3)
_cell_angle_gamma 90.00
_cell_formula_units_Z 2
_cell_length_a 16.2499(5)
_cell_length_b 8.7451(3)
_cell_length_c 20.7317(6)
_cell_measurement_reflns_used 4502
_cell_measurement_temperature 127(1)
_cell_measurement_theta_max 28.0650
_cell_measurement_theta_min 3.3550
_cell_volume 2933.93(16)
_computing_structure_refinement 'SHELXL-97 (Sheldrick, 1997)'
_computing_structure_solution 'SHELXS-97 (Sheldrick, 1990)'
_diffrn_ambient_temperature 127(1)
_diffrn_detector_area_resol_mean 16.2116
_diffrn_measured_fraction_theta_full 0.994
_diffrn_measured_fraction_theta_max 0.994
_diffrn_measurement_device_type 'SuperNova, Single source at offset, Eos'
_diffrn_measurement_method '\w scans'
_diffrn_radiation_monochromator mirror
_diffrn_radiation_source 'SuperNova (Mo) X-ray Source'
_diffrn_radiation_type MoK\a
_diffrn_radiation_wavelength 0.71073
_diffrn_reflns_av_R_equivalents 0.0443
_diffrn_reflns_av_sigmaI/netI 0.0698
_diffrn_reflns_limit_h_max 19
_diffrn_reflns_limit_h_min -18
_diffrn_reflns_limit_k_max 10
_diffrn_reflns_limit_k_min -10
_diffrn_reflns_limit_l_max 22
_diffrn_reflns_limit_l_min -24
_diffrn_reflns_number 11560
_diffrn_reflns_theta_full 25.01
_diffrn_reflns_theta_max 25.01
_diffrn_reflns_theta_min 3.05
_exptl_absorpt_coefficient_mu 2.189
_exptl_absorpt_correction_T_max 0.8799
_exptl_absorpt_correction_T_min 0.6940
_exptl_absorpt_correction_type multi-scan
_exptl_absorpt_process_details SADABS
_exptl_crystal_colour Orange
_exptl_crystal_density_diffrn 1.551
_exptl_crystal_density_method 'not measured'
_exptl_crystal_description Strip
_exptl_crystal_F_000 1368
_exptl_crystal_size_max 0.18
_exptl_crystal_size_mid 0.12
_exptl_crystal_size_min 0.06
_refine_diff_density_max 1.868
_refine_diff_density_min -1.022
_refine_diff_density_rms 0.157
_refine_ls_extinction_method none
_refine_ls_goodness_of_fit_ref 1.058
_refine_ls_hydrogen_treatment mixed
_refine_ls_matrix_type full
_refine_ls_number_parameters 409
_refine_ls_number_reflns 5153
_refine_ls_number_restraints 58
_refine_ls_restrained_S_all 1.057
_refine_ls_R_factor_all 0.0630
_refine_ls_R_factor_gt 0.0491
_refine_ls_shift/su_max 0.001
_refine_ls_shift/su_mean 0.000
_refine_ls_structure_factor_coef Fsqd
_refine_ls_weighting_details 'calc w=1/[\s^2^(Fo^2^)+(0.0511P)^2^+11.9047P] where P=(Fo^2^+2Fc^2^)/3'
_refine_ls_weighting_scheme calc
_refine_ls_wR_factor_gt 0.1148
_refine_ls_wR_factor_ref 0.1246
_reflns_number_gt 4237
_reflns_number_total 5153
_reflns_threshold_expression >2sigma(I)
_cod_data_source_file ic501395p_si_002.cif
_cod_data_source_block 2
_cod_depositor_comments
;
The following automatic conversions were performed:

'_symmetry_cell_setting' value 'Monoclinic' changed to 'monoclinic'
according to
/home/saulius/struct/COD-crude-data--automatic-downloads/rss-feeds/ACS/lib/dictionaries/cif_core.dic
dictionary named 'cif_core.dic' version 2.4.2 from
2011-04-26.

'_exptl_absorpt_correction_type' value 'Multi-scan'
changed to 'multi-scan' according to
/home/saulius/struct/COD-crude-data--automatic-downloads/rss-feeds/ACS/lib/dictionaries/cif_core.dic
dictionary named 'cif_core.dic' version 2.4.2 from 2011-04-26.

Automatic conversion script
Id: cif_fix_values 2281 2013-09-26 08:29:07Z andrius 

 Adding full bibliography for 4341062--4341068.cif.
;
_cod_original_sg_symbol_H-M P21/n
_cod_database_code 4341063

loop_
_symmetry_equiv_pos_as_xyz
'x, y, z'
'-x+1/2, y+1/2, -z+1/2'
'-x, -y, -z'
'x-1/2, -y-1/2, z-1/2'

loop_
_atom_site_label
_atom_site_type_symbol
_atom_site_fract_x
_atom_site_fract_y
_atom_site_fract_z
_atom_site_U_iso_or_equiv
_atom_site_adp_type
_atom_site_occupancy
_atom_site_symmetry_multiplicity
_atom_site_calc_flag
_atom_site_refinement_flags
_atom_site_disorder_assembly
_atom_site_disorder_group
Eu1 Eu 0.242123(18) 0.22074(4) 0.711972(15) 0.01502(13) Uani 1 1 d . . .
O1 O 0.1240(3) 0.3571(5) 0.6615(2) 0.0245(11) Uani 1 1 d . . .
O2 O 0.3709(3) 0.3199(5) 0.7482(2) 0.0220(11) Uani 1 1 d . . .
O3 O 0.3205(3) 0.0362(5) 0.6587(2) 0.0229(11) Uani 1 1 d . . .
O4 O 0.1786(3) 0.2989(5) 0.8031(2) 0.0204(10) Uani 1 1 d . . .
O5 O 0.1358(3) 0.0423(5) 0.7011(2) 0.0229(11) Uani 1 1 d . . .
O6 O 0.2891(2) 0.0297(5) 0.7955(2) 0.0169(10) Uani 1 1 d . . .
O7 O 0.2770(3) 0.3217(6) 0.6105(2) 0.0310(12) Uani 1 1 d U . .
O8 O 0.3919(6) 0.6638(13) 0.4322(5) 0.036(3) Uani 0.50 1 d P . .
N1 N -0.0155(4) 0.9345(7) 0.4994(3) 0.0290(14) Uani 1 1 d . . .
N2 N 0.7552(5) 0.4602(10) 0.8399(4) 0.055(2) Uani 1 1 d U . .
N3 N 0.7124(5) -0.1366(11) 0.6878(4) 0.061(2) Uani 1 1 d U . .
N4 N 0.3500(8) 0.2737(15) 0.5267(6) 0.055(3) Uani 0.67 1 d PU A 1
N5 N 0.2625(6) 0.5912(13) 0.4171(5) 0.020(2) Uani 0.50 1 d PU . .
N6 N 0.3860(12) 0.338(3) 0.5528(10) 0.035(5) Uani 0.33 1 d PU A 2
C1 C 0.1507(4) 0.4923(8) 0.6653(3) 0.0191(15) Uani 1 1 d . . .
C2 C 0.1098(4) 0.6095(8) 0.6199(3) 0.0218(15) Uani 1 1 d . . .
C3 C 0.1473(4) 0.7489(8) 0.6099(3) 0.0246(17) Uani 1 1 d . . .
H3 H 0.1993 0.7690 0.6308 0.030 Uiso 1 1 calc R A .
C4 C 0.1095(4) 0.8573(9) 0.5702(3) 0.0241(16) Uani 1 1 d . . .
H4 H 0.1351 0.9505 0.5641 0.029 Uiso 1 1 calc R . .
C5 C 0.0314(4) 0.8257(9) 0.5387(4) 0.0282(17) Uani 1 1 d . . .
C6 C -0.0058(5) 0.6859(9) 0.5463(4) 0.0327(19) Uani 1 1 d . . .
H6 H -0.0570 0.6654 0.5243 0.039 Uiso 1 1 calc R . .
C7 C 0.0327(4) 0.5765(9) 0.5862(4) 0.0327(18) Uani 1 1 d . . .
H7 H 0.0080 0.4818 0.5908 0.039 Uiso 1 1 calc R A .
C8 C 0.4029(4) 0.4296(8) 0.7803(3) 0.0195(15) Uani 1 1 d . . .
C9 C 0.4949(4) 0.4267(9) 0.7968(3) 0.0240(16) Uani 1 1 d . . .
C10 C 0.5336(5) 0.5378(10) 0.8362(4) 0.038(2) Uani 1 1 d . . .
H10 H 0.5020 0.6136 0.8535 0.045 Uiso 1 1 calc R . .
C11 C 0.6174(5) 0.5381(12) 0.8501(5) 0.048(2) Uani 1 1 d . . .
H11 H 0.6426 0.6117 0.8776 0.057 Uiso 1 1 calc R . .
C12 C 0.6631(6) 0.4308(14) 0.8235(5) 0.059(3) Uani 1 1 d U . .
C13 C 0.6271(5) 0.3143(13) 0.7853(5) 0.058(3) Uani 1 1 d . . .
H13 H 0.6594 0.2391 0.7684 0.070 Uiso 1 1 calc R . .
C14 C 0.5409(5) 0.3129(10) 0.7729(5) 0.042(2) Uani 1 1 d . . .
H14 H 0.5150 0.2346 0.7484 0.050 Uiso 1 1 calc R . .
C15 C 0.3557(4) -0.0854(8) 0.6759(3) 0.0186(15) Uani 1 1 d . . .
C16 C 0.4480(4) -0.0938(9) 0.6727(3) 0.0232(16) Uani 1 1 d . . .
C17 C 0.4904(4) 0.0160(10) 0.6413(4) 0.0348(19) Uani 1 1 d . . .
H17 H 0.4615 0.0944 0.6190 0.042 Uiso 1 1 calc R . .
C18 C 0.5769(5) 0.0101(12) 0.6427(4) 0.048(2) Uani 1 1 d . . .
H18 H 0.6053 0.0831 0.6208 0.057 Uiso 1 1 calc R . .
C19 C 0.6188(6) -0.1041(14) 0.6766(5) 0.060(3) Uani 1 1 d U . .
C20 C 0.5770(6) -0.2145(12) 0.7065(5) 0.056(3) Uani 1 1 d U . .
H20 H 0.6060 -0.2942 0.7278 0.068 Uiso 1 1 calc R . .
C21 C 0.4921(5) -0.2094(11) 0.7054(5) 0.046(2) Uani 1 1 d . . .
H21 H 0.4644 -0.2842 0.7268 0.055 Uiso 1 1 calc R . .
C22 C 0.3425(8) 0.3445(16) 0.5801(6) 0.037(2) Uani 0.67 1 d PU A 1
C23 C 0.4148(7) 0.4467(12) 0.6043(5) 0.069(3) Uani 1 1 d . . .
H23A H 0.3955 0.5494 0.6092 0.104 Uiso 0.67 1 calc PR A 1
H23B H 0.4557 0.4453 0.5737 0.104 Uiso 0.67 1 calc PR A 1
H23C H 0.4388 0.4097 0.6454 0.104 Uiso 0.67 1 calc PR A 1
H23D H 0.4677 0.4147 0.6240 0.104 Uiso 0.33 1 calc PR A 2
H23E H 0.3759 0.4493 0.6365 0.104 Uiso 0.33 1 calc PR A 2
H23F H 0.4195 0.5468 0.5861 0.104 Uiso 0.33 1 calc PR A 2
C24 C 0.4237(7) 0.2893(13) 0.4902(5) 0.064(3) Uani 1 1 d . . .
H24A H 0.4302 0.3944 0.4783 0.096 Uiso 0.67 1 calc PR A 1
H24B H 0.4169 0.2275 0.4518 0.096 Uiso 0.67 1 calc PR A 1
H24C H 0.4718 0.2562 0.5169 0.096 Uiso 0.67 1 calc PR A 1
H24D H 0.4290 0.3773 0.4632 0.096 Uiso 0.33 1 calc PR A 2
H24E H 0.3883 0.2155 0.4674 0.096 Uiso 0.33 1 calc PR A 2
H24F H 0.4772 0.2450 0.5011 0.096 Uiso 0.33 1 calc PR A 2
C25 C 0.2746(6) 0.1758(14) 0.5047(5) 0.070(3) Uani 1 1 d U . .
H25A H 0.2669 0.0995 0.5368 0.105 Uiso 0.67 1 calc PR A 1
H25B H 0.2831 0.1269 0.4644 0.105 Uiso 0.67 1 calc PR A 1
H25C H 0.2264 0.2397 0.4990 0.105 Uiso 0.67 1 calc PR A 1
H25D H 0.2691 0.0741 0.5211 0.105 Uiso 0.33 1 calc PR A 2
H25E H 0.3137 0.1757 0.4726 0.105 Uiso 0.33 1 calc PR A 2
H25F H 0.2220 0.2106 0.4854 0.105 Uiso 0.33 1 calc PR A 2
C26 C 0.3263(8) 0.6585(17) 0.4506(6) 0.021(3) Uani 0.50 1 d PU . .
C27 C 0.3084(9) 0.7403(19) 0.5136(8) 0.037(4) Uani 0.50 1 d P . .
H27A H 0.3596 0.7723 0.5365 0.056 Uiso 0.50 1 calc PR . .
H27B H 0.2803 0.6716 0.5403 0.056 Uiso 0.50 1 calc PR . .
H27C H 0.2743 0.8282 0.5033 0.056 Uiso 0.50 1 calc PR . .
C28 C 0.1825(8) 0.5774(19) 0.4440(7) 0.032(4) Uani 0.50 1 d PU . .
H28A H 0.1913 0.5540 0.4894 0.048 Uiso 0.50 1 calc PR . .
H28B H 0.1510 0.4969 0.4221 0.048 Uiso 0.50 1 calc PR . .
H28C H 0.1529 0.6721 0.4382 0.048 Uiso 0.50 1 calc PR . .
C29 C 0.2748(11) 0.529(2) 0.3556(8) 0.051(5) Uani 0.50 1 d P . .
H29A H 0.3205 0.5805 0.3385 0.076 Uiso 0.50 1 calc PR . .
H29B H 0.2258 0.5440 0.3267 0.076 Uiso 0.50 1 calc PR . .
H29C H 0.2866 0.4222 0.3598 0.076 Uiso 0.50 1 calc PR . .
C30 C 0.3059(13) 0.287(3) 0.5622(10) 0.019(4) Uani 0.33 1 d PU A 2

loop_
_atom_site_aniso_label
_atom_site_aniso_U_11
_atom_site_aniso_U_22
_atom_site_aniso_U_33
_atom_site_aniso_U_23
_atom_site_aniso_U_13
_atom_site_aniso_U_12
Eu1 0.01192(18) 0.0117(2) 0.0213(2) 0.00018(14) 0.00033(13) 0.00013(14)
O1 0.022(2) 0.016(3) 0.034(3) 0.004(2) -0.006(2) 0.001(2)
O2 0.017(2) 0.017(3) 0.031(3) -0.001(2) 0.001(2) 0.001(2)
O3 0.025(2) 0.019(3) 0.026(3) 0.002(2) 0.006(2) 0.005(2)
O4 0.015(2) 0.020(3) 0.027(3) -0.003(2) 0.0029(19) 0.003(2)
O5 0.016(2) 0.020(3) 0.033(3) 0.000(2) -0.002(2) -0.005(2)
O6 0.010(2) 0.015(3) 0.025(2) 0.000(2) -0.0043(18) -0.0019(19)
O7 0.042(3) 0.021(3) 0.031(3) 0.008(2) 0.009(2) 0.007(2)
O8 0.019(5) 0.030(6) 0.061(7) 0.001(6) 0.012(5) -0.015(5)
N1 0.030(3) 0.025(4) 0.030(3) 0.003(3) -0.006(3) -0.001(3)
N2 0.051(4) 0.057(5) 0.054(5) -0.002(4) -0.008(4) 0.005(4)
N3 0.050(4) 0.073(7) 0.062(5) 0.013(5) 0.021(4) -0.009(5)
N4 0.057(3) 0.055(3) 0.053(3) 0.000(2) 0.0078(19) 0.0036(19)
N5 0.019(3) 0.019(3) 0.021(3) 0.0031(19) 0.0043(19) 0.0014(19)
N6 0.035(5) 0.035(5) 0.035(5) 0.000(2) 0.004(2) 0.000(2)
C1 0.019(3) 0.018(4) 0.020(3) 0.002(3) 0.000(3) 0.005(3)
C2 0.019(3) 0.025(4) 0.019(3) 0.000(3) -0.006(3) 0.003(3)
C3 0.019(3) 0.029(5) 0.024(4) 0.001(3) -0.004(3) 0.000(3)
C4 0.023(3) 0.021(4) 0.028(4) -0.001(3) -0.001(3) -0.002(3)
C5 0.027(4) 0.025(4) 0.031(4) 0.004(3) -0.006(3) 0.005(3)
C6 0.030(4) 0.024(4) 0.040(4) 0.008(4) -0.017(3) -0.006(3)
C7 0.030(4) 0.026(4) 0.039(4) 0.004(4) -0.012(3) -0.009(4)
C8 0.012(3) 0.020(4) 0.026(4) 0.001(3) 0.000(3) -0.001(3)
C9 0.013(3) 0.027(4) 0.032(4) 0.008(3) 0.000(3) -0.001(3)
C10 0.033(4) 0.041(5) 0.037(5) 0.004(4) -0.009(4) -0.010(4)
C11 0.030(4) 0.050(6) 0.060(6) 0.011(5) -0.010(4) -0.013(5)
C12 0.047(4) 0.066(7) 0.062(7) 0.034(6) -0.006(5) -0.013(6)
C13 0.027(4) 0.064(7) 0.084(8) 0.011(6) 0.012(5) 0.020(5)
C14 0.020(4) 0.038(5) 0.067(6) 0.005(5) 0.008(4) 0.000(4)
C15 0.021(3) 0.013(4) 0.023(3) -0.003(3) 0.003(3) 0.004(3)
C16 0.016(3) 0.030(4) 0.023(4) -0.003(3) 0.003(3) 0.000(3)
C17 0.029(4) 0.036(5) 0.041(5) -0.001(4) 0.010(3) -0.006(4)
C18 0.041(5) 0.056(6) 0.049(6) -0.013(5) 0.020(4) -0.027(5)
C19 0.044(4) 0.089(9) 0.048(6) -0.020(6) 0.012(4) -0.013(6)
C20 0.052(3) 0.059(3) 0.058(3) 0.0024(19) 0.0056(19) 0.0028(19)
C21 0.019(4) 0.054(6) 0.064(6) 0.018(5) 0.005(4) 0.004(4)
C22 0.036(3) 0.037(3) 0.037(3) 0.001(2) 0.0048(19) 0.000(2)
C23 0.100(8) 0.055(7) 0.052(6) 0.008(5) 0.004(6) -0.040(7)
C24 0.075(7) 0.071(8) 0.050(6) -0.002(5) 0.034(5) -0.001(6)
C25 0.070(3) 0.070(3) 0.069(3) -0.001(2) 0.0036(19) -0.0058(19)
C26 0.023(3) 0.020(3) 0.021(3) 0.001(2) 0.002(2) 0.001(2)
C27 0.029(8) 0.035(10) 0.050(10) -0.033(8) 0.013(7) -0.003(7)
C28 0.030(4) 0.032(4) 0.034(4) 0.000(2) 0.004(2) -0.001(2)
C29 0.046(10) 0.061(13) 0.042(10) -0.005(9) -0.014(8) 0.000(10)
C30 0.019(5) 0.019(5) 0.019(5) 0.001(2) 0.002(2) 0.000(2)

loop_
_atom_type_symbol
_atom_type_description
_atom_type_scat_dispersion_real
_atom_type_scat_dispersion_imag
_atom_type_scat_source
C C 0.0033 0.0016 'International Tables Vol C Tables 4.2.6.8 and 6.1.1.4'
H H 0.0000 0.0000 'International Tables Vol C Tables 4.2.6.8 and 6.1.1.4'
Eu Eu -0.1578 3.6682 'International Tables Vol C Tables 4.2.6.8 and 6.1.1.4'
N N 0.0061 0.0033 'International Tables Vol C Tables 4.2.6.8 and 6.1.1.4'
O O 0.0106 0.0060 'International Tables Vol C Tables 4.2.6.8 and 6.1.1.4'

loop_
_geom_angle_atom_site_label_1
_geom_angle_atom_site_label_2
_geom_angle_atom_site_label_3
_geom_angle
_geom_angle_site_symmetry_1
_geom_angle_site_symmetry_3
O5 Eu1 O2 157.07(16) . .
O5 Eu1 O4 84.02(16) . .
O2 Eu1 O4 94.63(15) . .
O5 Eu1 O3 85.65(16) . .
O2 Eu1 O3 84.21(16) . .
O4 Eu1 O3 149.91(16) . .
O5 Eu1 O7 113.25(17) . .
O2 Eu1 O7 82.45(17) . .
O4 Eu1 O7 139.40(17) . .
O3 Eu1 O7 70.40(16) . .
O5 Eu1 O1 74.64(16) . .
O2 Eu1 O1 127.72(17) . .
O4 Eu1 O1 79.27(16) . .
O3 Eu1 O1 124.72(16) . .
O7 Eu1 O1 71.31(17) . .
O5 Eu1 O6 78.14(15) . .
O2 Eu1 O6 79.30(15) . .
O4 Eu1 O6 76.27(15) . .
O3 Eu1 O6 73.97(15) . .
O7 Eu1 O6 141.26(15) . .
O1 Eu1 O6 144.93(15) . .
O5 Eu1 O6 121.48(14) . 2_556
O2 Eu1 O6 78.94(14) . 2_556
O4 Eu1 O6 70.45(15) . 2_556
O3 Eu1 O6 137.84(14) . 2_556
O7 Eu1 O6 69.26(15) . 2_556
O1 Eu1 O6 49.85(14) . 2_556
O6 Eu1 O6 138.21(9) . 2_556
O5 Eu1 C1 99.35(17) . .
O2 Eu1 C1 102.69(18) . .
O4 Eu1 C1 77.36(17) . .
O3 Eu1 C1 132.32(17) . .
O7 Eu1 C1 64.08(17) . .
O1 Eu1 C1 25.09(17) . .
O6 Eu1 C1 153.63(16) . .
O6 Eu1 C1 25.38(15) 2_556 .
C1 O1 Eu1 100.5(4) . .
C8 O2 Eu1 140.8(4) . .
C15 O3 Eu1 134.0(4) . .
C15 O4 Eu1 139.5(4) 2_556 .
C8 O5 Eu1 152.9(4) 2_546 .
C1 O6 Eu1 143.2(4) 2_546 .
C1 O6 Eu1 84.8(4) 2_546 2_546
Eu1 O6 Eu1 125.41(16) . 2_546
C30 O7 C22 39.2(10) . .
C30 O7 Eu1 142.2(11) . .
C22 O7 Eu1 138.6(7) . .
N1 N1 C5 114.0(7) 3_576 .
N3 N2 C12 104.2(9) 2_656 .
N2 N3 C19 105.8(9) 2_646 .
C22 N4 C24 122.8(13) . .
C22 N4 C25 112.9(12) . .
C24 N4 C25 124.3(11) . .
C26 N5 C29 118.1(12) . .
C26 N5 C28 120.9(11) . .
C29 N5 C28 121.0(12) . .
C30 N6 C23 110.0(18) . .
C30 N6 C24 118.1(18) . .
C23 N6 C24 131.5(16) . .
O6 C1 O1 121.8(6) 2_556 .
O6 C1 C2 120.1(6) 2_556 .
O1 C1 C2 118.1(6) . .
O6 C1 Eu1 69.8(3) 2_556 .
O1 C1 Eu1 54.5(3) . .
C2 C1 Eu1 160.7(5) . .
C3 C2 C7 119.3(6) . .
C3 C2 C1 121.1(6) . .
C7 C2 C1 119.6(6) . .
C4 C3 C2 121.3(6) . .
C4 C3 H3 119.3 . .
C2 C3 H3 119.3 . .
C3 C4 C5 118.9(7) . .
C3 C4 H4 120.5 . .
C5 C4 H4 120.5 . .
C6 C5 C4 120.7(7) . .
C6 C5 N1 116.1(6) . .
C4 C5 N1 123.2(7) . .
C7 C6 C5 120.3(7) . .
C7 C6 H6 119.9 . .
C5 C6 H6 119.9 . .
C6 C7 C2 119.4(7) . .
C6 C7 H7 120.3 . .
C2 C7 H7 120.3 . .
O5 C8 O2 124.9(6) 2_556 .
O5 C8 C9 117.4(6) 2_556 .
O2 C8 C9 117.7(6) . .
C14 C9 C10 119.5(7) . .
C14 C9 C8 119.7(7) . .
C10 C9 C8 120.8(7) . .
C11 C10 C9 121.1(8) . .
C11 C10 H10 119.4 . .
C9 C10 H10 119.4 . .
C12 C11 C10 119.3(9) . .
C12 C11 H11 120.4 . .
C10 C11 H11 120.4 . .
C11 C12 C13 121.8(9) . .
C11 C12 N2 111.0(9) . .
C13 C12 N2 127.2(10) . .
C12 C13 C14 118.3(9) . .
C12 C13 H13 120.9 . .
C14 C13 H13 120.9 . .
C9 C14 C13 119.9(9) . .
C9 C14 H14 120.1 . .
C13 C14 H14 120.1 . .
O3 C15 O4 125.7(6) . 2_546
O3 C15 C16 117.5(6) . .
O4 C15 C16 116.8(6) 2_546 .
C17 C16 C21 118.8(6) . .
C17 C16 C15 121.9(7) . .
C21 C16 C15 119.2(6) . .
C16 C17 C18 120.4(8) . .
C16 C17 H17 119.8 . .
C18 C17 H17 119.8 . .
C19 C18 C17 119.3(8) . .
C19 C18 H18 120.4 . .
C17 C18 H18 120.4 . .
C20 C19 C18 120.4(9) . .
C20 C19 N3 109.0(10) . .
C18 C19 N3 130.6(9) . .
C19 C20 C21 120.6(10) . .
C19 C20 H20 119.7 . .
C21 C20 H20 119.7 . .
C20 C21 C16 120.4(8) . .
C20 C21 H21 119.8 . .
C16 C21 H21 119.8 . .
N4 C22 O7 119.4(13) . .
N4 C22 C23 115.8(12) . .
O7 C22 C23 124.8(11) . .
N6 C23 C22 36.8(8) . .
N6 C23 H23A 126.4 . .
C22 C23 H23A 109.5 . .
N6 C23 H23B 72.8 . .
C22 C23 H23B 109.5 . .
H23A C23 H23B 109.5 . .
N6 C23 H23C 120.1 . .
C22 C23 H23C 109.5 . .
H23A C23 H23C 109.5 . .
H23B C23 H23C 109.5 . .
N6 C23 H23D 109.5 . .
C22 C23 H23D 127.1 . .
H23A C23 H23D 121.2 . .
H23B C23 H23D 68.3 . .
H23C C23 H23D 41.3 . .
N6 C23 H23E 109.5 . .
C22 C23 H23E 72.9 . .
H23A C23 H23E 70.3 . .
H23B C23 H23E 177.4 . .
H23C C23 H23E 68.4 . .
H23D C23 H23E 109.5 . .
N6 C23 H23F 109.5 . .
C22 C23 H23F 119.4 . .
H23A C23 H23F 39.3 . .
H23B C23 H23F 70.5 . .
H23C C23 H23F 128.1 . .
H23D C23 H23F 109.5 . .
H23E C23 H23F 109.5 . .
N4 C24 N6 36.4(8) . .
N4 C24 H24A 109.5 . .
N6 C24 H24A 90.8 . .
N4 C24 H24B 109.5 . .
N6 C24 H24B 145.8 . .
H24A C24 H24B 109.5 . .
N4 C24 H24C 109.5 . .
N6 C24 H24C 88.0 . .
H24A C24 H24C 109.5 . .
H24B C24 H24C 109.5 . .
N4 C24 H24D 119.5 . .
N6 C24 H24D 109.5 . .
H24A C24 H24D 20.8 . .
H24B C24 H24D 88.7 . .
H24C C24 H24D 117.7 . .
N4 C24 H24E 73.3 . .
N6 C24 H24E 109.5 . .
H24A C24 H24E 126.4 . .
H24B C24 H24E 36.3 . .
H24C C24 H24E 120.0 . .
H24D C24 H24E 109.5 . .
N4 C24 H24F 126.9 . .
N6 C24 H24F 109.5 . .
H24A C24 H24F 109.2 . .
H24B C24 H24F 90.1 . .
H24C C24 H24F 21.5 . .
H24D C24 H24F 109.5 . .
H24E C24 H24F 109.5 . .
N4 C25 C30 40.5(9) . .
N4 C25 H25A 109.5 . .
C30 C25 H25A 87.4 . .
N4 C25 H25B 109.5 . .
C30 C25 H25B 150.0 . .
H25A C25 H25B 109.5 . .
N4 C25 H25C 109.5 . .
C30 C25 H25C 86.5 . .
H25A C25 H25C 109.5 . .
H25B C25 H25C 109.5 . .
N4 C25 H25D 120.7 . .
C30 C25 H25D 109.5 . .
H25A C25 H25D 24.0 . .
H25B C25 H25D 85.5 . .
H25C C25 H25D 118.8 . .
N4 C25 H25E 69.1 . .
C30 C25 H25E 109.5 . .
H25A C25 H25E 128.1 . .
H25B C25 H25E 40.6 . .
H25C C25 H25E 120.0 . .
H25D C25 H25E 109.5 . .
N4 C25 H25F 127.3 . .
C30 C25 H25F 109.5 . .
H25A C25 H25F 110.0 . .
H25B C25 H25F 88.4 . .
H25C C25 H25F 23.0 . .
H25D C25 H25F 109.5 . .
H25E C25 H25F 109.5 . .
O8 C26 N5 122.7(13) . .
O8 C26 C27 120.4(13) . .
N5 C26 C27 116.7(12) . .
C26 C27 H27A 109.5 . .
C26 C27 H27B 109.5 . .
H27A C27 H27B 109.5 . .
C26 C27 H27C 109.5 . .
H27A C27 H27C 109.5 . .
H27B C27 H27C 109.5 . .
N5 C28 H28A 109.5 . .
N5 C28 H28B 109.5 . .
H28A C28 H28B 109.5 . .
N5 C28 H28C 109.5 . .
H28A C28 H28C 109.5 . .
H28B C28 H28C 109.5 . .
N5 C29 H29A 109.5 . .
N5 C29 H29B 109.5 . .
H29A C29 H29B 109.5 . .
N5 C29 H29C 109.5 . .
H29A C29 H29C 109.5 . .
H29B C29 H29C 109.5 . .
O7 C30 N6 119(2) . .
O7 C30 C25 132.0(17) . .
N6 C30 C25 109.2(17) . .

loop_
_geom_bond_atom_site_label_1
_geom_bond_atom_site_label_2
_geom_bond_distance
_geom_bond_site_symmetry_2
Eu1 O5 2.324(4) .
Eu1 O2 2.325(4) .
Eu1 O4 2.336(4) .
Eu1 O3 2.388(4) .
Eu1 O7 2.397(5) .
Eu1 O1 2.416(4) .
Eu1 O6 2.477(4) .
Eu1 O6 2.751(4) 2_556
Eu1 C1 2.920(7) .
O1 C1 1.259(8) .
O2 C8 1.254(8) .
O3 C15 1.244(8) .
O4 C15 1.252(8) 2_556
O5 C8 1.249(8) 2_546
O6 C1 1.257(7) 2_546
O6 Eu1 2.751(4) 2_546
O7 C30 1.19(2) .
O7 C22 1.300(14) .
O8 C26 1.165(15) .
N1 N1 1.251(12) 3_576
N1 C5 1.427(9) .
N2 N3 1.175(10) 2_656
N2 C12 1.526(11) .
N3 N2 1.175(10) 2_646
N3 C19 1.543(12) .
N4 C22 1.285(18) .
N4 C24 1.479(15) .
N4 C25 1.530(17) .
N5 C26 1.330(17) .
N5 C29 1.416(19) .
N5 C28 1.465(16) .
N6 C30 1.41(3) .
N6 C23 1.47(2) .
N6 C24 1.54(2) .
C1 O6 1.257(7) 2_556
C1 C2 1.504(9) .
C2 C3 1.387(10) .
C2 C7 1.407(9) .
C3 C4 1.365(10) .
C3 H3 0.9300 .
C4 C5 1.400(10) .
C4 H4 0.9300 .
C5 C6 1.378(11) .
C6 C7 1.378(10) .
C6 H6 0.9300 .
C7 H7 0.9300 .
C8 O5 1.249(8) 2_556
C8 C9 1.503(8) .
C9 C14 1.364(11) .
C9 C10 1.383(11) .
C10 C11 1.366(10) .
C10 H10 0.9300 .
C11 C12 1.345(14) .
C11 H11 0.9300 .
C12 C13 1.386(15) .
C13 C14 1.402(11) .
C13 H13 0.9300 .
C14 H14 0.9300 .
C15 O4 1.252(8) 2_546
C15 C16 1.510(9) .
C16 C17 1.379(10) .
C16 C21 1.380(11) .
C17 C18 1.403(11) .
C17 H17 0.9300 .
C18 C19 1.367(14) .
C18 H18 0.9300 .
C19 C20 1.361(14) .
C20 C21 1.379(12) .
C20 H20 0.9300 .
C21 H21 0.9300 .
C22 C23 1.525(16) .
C23 H23A 0.9600 .
C23 H23B 0.9600 .
C23 H23C 0.9600 .
C23 H23D 0.9600 .
C23 H23E 0.9600 .
C23 H23F 0.9600 .
C24 H24A 0.9600 .
C24 H24B 0.9600 .
C24 H24C 0.9600 .
C24 H24D 0.9600 .
C24 H24E 0.9600 .
C24 H24F 0.9600 .
C25 C30 1.58(2) .
C25 H25A 0.9600 .
C25 H25B 0.9600 .
C25 H25C 0.9600 .
C25 H25D 0.9600 .
C25 H25E 0.9600 .
C25 H25F 0.9600 .
C26 C27 1.541(19) .
C27 H27A 0.9600 .
C27 H27B 0.9600 .
C27 H27C 0.9600 .
C28 H28A 0.9600 .
C28 H28B 0.9600 .
C28 H28C 0.9600 .
C29 H29A 0.9600 .
C29 H29B 0.9600 .
C29 H29C 0.9600 .
